data_4332588
loop_
_publ_author_name
'Alvarez, M. Angeles'
'Garc\'ia, M. Esther'
'Mart\'inez, M. Eugenia'
'Ramos, Alberto'
'Ruiz, Miguel A.'
'S\'aez, David'
'Vaissermann, Jacqueline'

_publ_contact_author
;
                             ? # Name and address of author for correspondence
;
_publ_section_title
;
 M&#x2212;P versus MM Bonds as Protonation Sites in the
 Organophosphide-Bridged Complexes [M2Cp2(\m-PR2)(\m-PR&#x2018;2)(CO)2],
 (M = Mo, W; R, R&#x2018; = Ph, Et, Cy)&#x2020;
;
_journal_issue 17
_journal_name_full 'Inorganic Chemistry'
_journal_page_first 6965
_journal_page_last 6978
_journal_paper_doi 10.1021/ic060544n
_journal_volume 45
_journal_year 2006
_chemical_compound_source
;
?
;
_chemical_formula_moiety ' C36 H31 O2 P2 W2 1+,  B1 F4 1- , H2 O'
_chemical_formula_sum 'C36 H33 B F4 O3 P2 W2'
_chemical_formula_weight 1030.1
_chemical_name_systematic
;
 ?
;
_space_group_IT_number 88
_symmetry_cell_setting tetragonal
_symmetry_space_group_name_Hall '-I 4ad'
_symmetry_space_group_name_H-M 'I 41/a :2'
_atom_sites_solution_hydrogens geom
_atom_sites_solution_primary direct
_audit_creation_date 01-01-25
_audit_creation_method CRYSTALS
_cell_angle_alpha 90
_cell_angle_beta 90
_cell_angle_gamma 90
_cell_formula_units_Z 16
_cell_length_a 40.032(10)
_cell_length_b 40.032(10)
_cell_length_c 9.257(6)
_cell_measurement_reflns_used 25
_cell_measurement_temperature 295
_cell_measurement_theta_max 14.2
_cell_measurement_theta_min 14
_cell_volume 14835(11)
_computing_cell_refinement 'CAD-4 software (Enraf-Nonius, 1989)'
_computing_data_collection 'CAD-4 software (Enraf-Nonius, 1989)'
_computing_data_reduction
;
RC93 (Watkin, D.J., Prout, C.K., Lilley, P.M.deQ. 1994)
;
_computing_molecular_graphics
;
 CAMERON (Watkin, Prout & Pearce,  1996)
;
_computing_publication_material
;
CRYSTALS Issue 10 (Watkin, Prout, Carruthers & Betteridge, 1996)
;
_computing_structure_refinement
;
CRYSTALS Issue 10 (Watkin, Prout, Carruthers & Betteridge, 1996)
;
_diffrn_ambient_temperature 295
_diffrn_measurement_device 'Enraf-nonius CAD4'
_diffrn_measurement_method 2\q/\w
_diffrn_radiation_monochromator graphite
_diffrn_radiation_type 'Mo K\a'
_diffrn_radiation_wavelength 0.71069
_diffrn_reflns_av_R_equivalents 0.027
_diffrn_reflns_limit_h_max 47
_diffrn_reflns_limit_h_min 0
_diffrn_reflns_limit_k_max 47
_diffrn_reflns_limit_k_min 0
_diffrn_reflns_limit_l_max 10
_diffrn_reflns_limit_l_min 0
_diffrn_reflns_number 7161
_diffrn_reflns_theta_max 25
_diffrn_reflns_theta_min 1
_diffrn_standards_decay_% 5.8
_diffrn_standards_interval_time 3600
_diffrn_standards_number 2
_exptl_absorpt_coefficient_mu 6.47
_exptl_absorpt_correction_T_max 1.00
_exptl_absorpt_correction_T_min 0.95
_exptl_absorpt_correction_type empirical
_exptl_absorpt_process_details '\y scan'
_exptl_crystal_colour 'dark red'
_exptl_crystal_density_diffrn 1.84
_exptl_crystal_description stick
_exptl_crystal_F_000 7781.69
_exptl_crystal_size_max 0.6
_exptl_crystal_size_mid 0.25
_exptl_crystal_size_min 0.25
_refine_diff_density_max 2.11
_refine_diff_density_min -0.95
_refine_ls_extinction_coef 26
_refine_ls_extinction_method 'Larson 1970 Crystallographic Computing eq 22'
_refine_ls_goodness_of_fit_obs 1.0343
_refine_ls_hydrogen_treatment
;
 H atoms placed geometrically after each cycle
 one overall isotropic thermal parameter refined
;
_refine_ls_matrix_type full
_refine_ls_number_parameters 435
_refine_ls_number_reflns 3560
_refine_ls_R_factor_obs 0.0485
_refine_ls_shift/esd_max 0.526081
_refine_ls_structure_factor_coef F
_refine_ls_weighting_scheme
;
 Chebychev polynomial (Carruthers & Watkin, 1979)
 Three coefficients 10.9, -6.36, and 7.68
;
_refine_ls_wR_factor_obs 0.0556
_reflns_number_observed 3560
_reflns_number_total 6500
_reflns_observed_criterion >3.00\s(I)
_cod_data_source_file ic060544nsup1.cif
_cod_data_source_block CRYSTALS_cif
_cod_depositor_comments
;
The following automatic conversions were performed:

'_cell_measurement_temperature' value '295K' was changed to '295' -
the value should be numeric and without a unit
designator.

'_diffrn_ambient_temperature' value '295K' was changed
to '295' - the value should be numeric and without a unit
designator.

'_symmetry_cell_setting' value 'Tetragonal ' changed to
'tetragonal' according to
/home/saulius/struct/CIF-dictionaries/cif_core.dic dictionary named
'cif_core.dic' version 2.4.2 from
2011-04-26.

'_exptl_absorpt_correction_type' value 'EMPIRICAL'
changed to 'empirical' according to
/home/saulius/struct/CIF-dictionaries/cif_core.dic dictionary named
'cif_core.dic' version 2.4.2 from 2011-04-26.

Automatic conversion script
Id: cif_fix_values 1891 2012-01-12 08:04:46Z andrius 

The following automatic conversions were performed:

'_atom_sites_solution_primary' value 'Direct_Methods' was changed to
'direct'.

'_atom_sites_solution_hydrogens' value 'Geometric' was changed to
'geom'.

Automatic conversion script
Id: cif_fix_values 6452 2018-10-05 10:23:21Z andrius 
;
_cod_original_sg_symbol_H-M 'I 41/a '
_cod_original_formula_sum ' C36 H33 B1 F4 O3 P2 W2   '
_cod_database_code 4332588

loop_
_symmetry_equiv_pos_as_xyz
x,y,z
-x,-y,-z
x+1/2,y+1/2,z+1/2
-x+1/2,-y+1/2,-z+1/2
-y+3/4,x+1/4,z+1/4
y+3/4,-x+1/4,-z+1/4
-y+5/4,x+3/4,z+3/4
y+5/4,-x+3/4,-z+3/4
-x+1/2,-y,z+1/2
x+1/2,y,-z+1/2
-x,-y+1/2,z
x,y+1/2,-z
y+3/4,-x+3/4,z+3/4
-y+3/4,x+3/4,-z+3/4
y+5/4,-x+5/4,z+5/4
-y+5/4,x+5/4,-z+5/4

loop_
_atom_site_aniso_label
_atom_site_aniso_U_11
_atom_site_aniso_U_22
_atom_site_aniso_U_33
_atom_site_aniso_U_23
_atom_site_aniso_U_13
_atom_site_aniso_U_12
W1 0.0446(3) 0.0404(3) 0.0409(3) -0.0018(2) -0.0021(2) 0.0026(3)
W2 0.0470(3) 0.0450(3) 0.0395(3) 0.0013(2) -0.0029(2) 0.0012(3)
P1 0.048(2) 0.053(2) 0.041(2) -0.005(2) 0.003(2) -0.003(2)
P2 0.049(2) 0.051(2) 0.048(2) -0.000(2) -0.003(2) -0.002(2)
O1 0.090(9) 0.101(9) 0.052(7) -0.023(7) -0.010(6) 0.012(8)
O2 0.11(1) 0.069(7) 0.066(8) -0.025(6) -0.003(7) 0.018(7)
O10 0.42(4) 0.14(2) 0.15(2) -0.04(1) 0.21(2) -0.08(2)
C1 0.058(9) 0.07(1) 0.06(1) -0.004(8) 0.005(8) 0.014(8)
C2 0.07(1) 0.044(8) 0.056(9) 0.006(7) 0.001(8) 0.001(7)
C11 0.07(1) 0.055(9) 0.07(1) 0.006(8) -0.026(9) 0.009(8)
C12 0.10(1) 0.07(1) 0.08(1) 0.03(1) -0.00(1) -0.01(1)
C13 0.11(2) 0.05(1) 0.08(1) -0.013(9) -0.03(1) 0.04(1)
C14 0.08(1) 0.06(1) 0.08(1) 0.011(9) 0.01(1) 0.028(9)
C15 0.12(2) 0.07(1) 0.06(1) -0.02(1) 0.00(1) 0.02(1)
C21 0.08(1) 0.08(1) 0.07(1) 0.01(1) -0.02(1) -0.01(1)
C22 0.07(1) 0.09(1) 0.05(1) 0.013(9) -0.006(8) 0.02(1)
C23 0.10(1) 0.057(9) 0.06(1) 0.014(8) -0.02(1) -0.00(1)
C24 0.10(1) 0.08(1) 0.05(1) 0.032(9) -0.00(1) 0.00(1)
C25 0.10(1) 0.09(1) 0.06(1) 0.003(9) -0.04(1) 0.00(1)
C31 0.044(7) 0.063(9) 0.041(8) -0.001(7) 0.006(6) 0.007(7)
C32 0.055(9) 0.10(1) 0.07(1) 0.00(1) -0.014(8) 0.01(1)
C33 0.07(1) 0.10(1) 0.045(9) 0.006(8) 0.005(8) 0.00(1)
C34 0.08(1) 0.09(1) 0.06(1) -0.01(1) 0.021(9) 0.00(1)
C35 0.07(1) 0.11(2) 0.11(2) -0.04(1) 0.01(1) -0.01(1)
C36 0.06(1) 0.10(1) 0.08(1) -0.03(1) 0.009(9) -0.02(1)
C41 0.053(8) 0.044(7) 0.037(7) -0.005(6) 0.002(6) -0.001(6)
C42 0.06(1) 0.06(1) 0.08(1) -0.020(9) -0.019(8) 0.008(8)
C43 0.07(1) 0.048(9) 0.11(1) -0.013(9) -0.01(1) -0.017(8)
C44 0.06(1) 0.09(2) 0.13(2) -0.05(1) 0.01(1) -0.03(1)
C45 0.11(2) 0.15(2) 0.05(1) 0.01(1) -0.03(1) -0.07(2)
C46 0.054(9) 0.08(1) 0.08(1) 0.010(9) -0.017(8) -0.030(9)
C51 0.059(9) 0.061(9) 0.07(1) 0.007(8) -0.022(8) -0.002(8)
C52 0.06(1) 0.07(1) 0.09(1) 0.008(9) -0.019(9) -0.004(9)
C53 0.06(1) 0.08(1) 0.09(1) 0.02(1) -0.01(1) -0.02(1)
C54 0.09(1) 0.08(1) 0.13(2) 0.00(1) -0.05(2) -0.01(1)
C55 0.12(2) 0.08(1) 0.09(2) -0.02(1) -0.02(1) 0.02(1)
C56 0.09(1) 0.08(1) 0.06(1) 0.00(1) -0.02(1) -0.02(1)
C61 0.042(8) 0.062(9) 0.07(1) -0.010(8) -0.004(7) 0.009(7)
C62 0.051(8) 0.063(9) 0.06(1) 0.015(8) -0.005(7) 0.011(8)
C63 0.08(1) 0.09(1) 0.08(1) 0.04(1) 0.01(1) 0.01(1)
C64 0.09(1) 0.09(1) 0.07(1) 0.01(1) 0.02(1) -0.01(1)
C65 0.09(1) 0.10(2) 0.11(2) -0.01(1) 0.04(1) 0.03(1)
C66 0.08(1) 0.08(1) 0.07(1) -0.000(9) 0.02(1) 0.02(1)
B1 0.12(2) 0.15(3) 0.05(1) -0.05(2) -0.01(1) -0.04(2)
F1 0.23(2) 0.17(2) 0.21(2) -0.05(2) -0.03(2) -0.06(2)
F2 0.09(1) 0.53(4) 0.09(1) -0.02(2) -0.016(9) -0.06(2)
F3 0.37(3) 0.18(2) 0.061(9) 0.022(9) -0.01(1) 0.00(2)
F4 0.31(3) 0.30(3) 0.11(1) -0.05(2) -0.05(2) 0.16(2)

loop_
_atom_site_label
_atom_site_fract_x
_atom_site_fract_y
_atom_site_fract_z
_atom_site_U_iso_or_equiv
_atom_site_occupancy
_atom_site_thermal_displace_type
W1 0.31546(1) 0.19442(1) 0.07074(6) 0.0418 1.0000 Uani
W2 0.34295(1) 0.14155(1) 0.22049(6) 0.0436 1.0000 Uani
P1 0.28391(9) 0.14820(9) 0.1711(4) 0.0467 1.0000 Uani
P2 0.3748(1) 0.18446(9) 0.0953(4) 0.0495 1.0000 Uani
O1 0.3184(3) 0.1616(3) -0.234(1) 0.0744 1.0000 Uani
O2 0.3471(3) 0.0986(3) -0.061(1) 0.0739 1.0000 Uani
O10 0.7632(8) 0.5494(5) 0.004(2) 0.1298 1.0000 Uani
C1 0.3170(4) 0.1731(4) -0.127(2) 0.0602 1.0000 Uani
C2 0.3445(4) 0.1140(4) 0.039(2) 0.0554 1.0000 Uani
C11 0.3209(4) 0.2502(4) 0.086(2) 0.0592 1.0000 Uani
C12 0.3132(6) 0.2435(5) -0.047(2) 0.0771 1.0000 Uani
C13 0.2810(6) 0.2297(4) -0.059(2) 0.0706 1.0000 Uani
C14 0.2689(5) 0.2288(4) 0.081(2) 0.0680 1.0000 Uani
C15 0.2941(6) 0.2415(5) 0.163(2) 0.0780 1.0000 Uani
C21 0.3875(5) 0.1295(5) 0.374(2) 0.0759 1.0000 Uani
C22 0.3795(4) 0.1007(5) 0.300(2) 0.0650 1.0000 Uani
C23 0.3464(5) 0.0915(4) 0.335(2) 0.0671 1.0000 Uani
C24 0.3350(5) 0.1152(5) 0.442(2) 0.0693 1.0000 Uani
C25 0.3595(6) 0.1385(5) 0.465(2) 0.0725 1.0000 Uani
C31 0.2541(3) 0.1565(4) 0.314(1) 0.0480 1.0000 Uani
C32 0.2641(4) 0.1740(5) 0.436(2) 0.0697 1.0000 Uani
C33 0.2405(4) 0.1810(5) 0.545(2) 0.0664 1.0000 Uani
C34 0.2086(5) 0.1714(5) 0.536(2) 0.0734 1.0000 Uani
C35 0.1988(5) 0.1540(6) 0.414(2) 0.0884 1.0000 Uani
C36 0.2217(4) 0.1467(5) 0.309(2) 0.0728 1.0000 Uani
C41 0.2624(3) 0.1205(3) 0.050(1) 0.0442 1.0000 Uani
C42 0.2619(4) 0.0857(4) 0.072(2) 0.0626 1.0000 Uani
C43 0.2475(4) 0.0645(4) -0.022(2) 0.0658 1.0000 Uani
C44 0.2319(5) 0.0770(6) -0.149(3) 0.0812 1.0000 Uani
C45 0.2307(6) 0.1100(7) -0.167(2) 0.0778 1.0000 Uani
C46 0.2452(4) 0.1323(4) -0.071(2) 0.0628 1.0000 Uani
C51 0.4000(4) 0.2153(4) 0.197(2) 0.0594 1.0000 Uani
C52 0.4304(4) 0.2272(4) 0.142(2) 0.0668 1.0000 Uani
C53 0.4473(4) 0.2516(5) 0.217(2) 0.0704 1.0000 Uani
C54 0.4364(6) 0.2632(5) 0.339(3) 0.0909 1.0000 Uani
C55 0.4065(7) 0.2523(5) 0.398(2) 0.0935 1.0000 Uani
C56 0.3881(5) 0.2274(5) 0.326(2) 0.0756 1.0000 Uani
C61 0.4004(4) 0.1738(4) -0.059(2) 0.0553 1.0000 Uani
C62 0.3978(4) 0.1914(4) -0.190(2) 0.0556 1.0000 Uani
C63 0.4180(5) 0.1802(5) -0.303(2) 0.0798 1.0000 Uani
C64 0.4382(5) 0.1539(5) -0.298(2) 0.0802 1.0000 Uani
C65 0.4402(5) 0.1370(6) -0.172(3) 0.0870 1.0000 Uani
C66 0.4211(5) 0.1463(5) -0.048(2) 0.0757 1.0000 Uani
B1 0.8210(8) 0.7738(9) 0.069(2) 0.0732 1.0000 Uani
F1 0.8105(6) 0.7453(5) 0.044(3) 0.1866 1.0000 Uani
F2 0.8476(4) 0.7730(8) 0.146(2) 0.1589 1.0000 Uani
F3 0.8240(7) 0.7877(5) -0.063(1) 0.1569 1.0000 Uani
F4 0.7974(7) 0.7902(7) 0.145(2) 0.1875 1.0000 Uani
H111 0.3427 0.2593 0.1201 0.10(1) 1.0000 Uiso
H121 0.3293 0.2462 -0.1308 0.10(1) 1.0000 Uiso
H131 0.2699 0.2222 -0.1519 0.10(1) 1.0000 Uiso
H141 0.2460 0.2196 0.1126 0.10(1) 1.0000 Uiso
H151 0.2937 0.2457 0.2706 0.10(1) 1.0000 Uiso
H211 0.4091 0.1428 0.3592 0.10(1) 1.0000 Uiso
H221 0.3949 0.0877 0.2390 0.10(1) 1.0000 Uiso
H231 0.3331 0.0736 0.2861 0.10(1) 1.0000 Uiso
H241 0.3136 0.1145 0.4930 0.10(1) 1.0000 Uiso
H251 0.3608 0.1578 0.5323 0.10(1) 1.0000 Uiso
H321 0.2876 0.1827 0.4452 0.10(1) 1.0000 Uiso
H331 0.2483 0.1920 0.6360 0.10(1) 1.0000 Uiso
H341 0.1919 0.1776 0.6101 0.10(1) 1.0000 Uiso
H351 0.1756 0.1457 0.4046 0.10(1) 1.0000 Uiso
H361 0.2138 0.1344 0.2226 0.10(1) 1.0000 Uiso
H421 0.2732 0.0770 0.1595 0.10(1) 1.0000 Uiso
H431 0.2492 0.0398 -0.0040 0.10(1) 1.0000 Uiso
H441 0.2201 0.0611 -0.2165 0.10(1) 1.0000 Uiso
H451 0.2195 0.1184 -0.2546 0.10(1) 1.0000 Uiso
H461 0.2449 0.1564 -0.0938 0.10(1) 1.0000 Uiso
H521 0.4396 0.2176 0.0496 0.10(1) 1.0000 Uiso
H531 0.4685 0.2616 0.1782 0.10(1) 1.0000 Uiso
H541 0.4494 0.2802 0.3975 0.10(1) 1.0000 Uiso
H551 0.3972 0.2620 0.4937 0.10(1) 1.0000 Uiso
H561 0.3678 0.2188 0.3690 0.10(1) 1.0000 Uiso
H621 0.3825 0.2111 -0.2021 0.10(1) 1.0000 Uiso
H631 0.4188 0.1936 -0.3935 0.10(1) 1.0000 Uiso
H641 0.4512 0.1461 -0.3849 0.10(1) 1.0000 Uiso
H651 0.4559 0.1179 -0.1649 0.10(1) 1.0000 Uiso
H661 0.4217 0.1330 0.0416 0.10(1) 1.0000 Uiso

loop_
_atom_type_symbol
_atom_type_scat_dispersion_real
_atom_type_scat_dispersion_imag
_atom_type_scat_Cromer_Mann_a1
_atom_type_scat_Cromer_Mann_b1
_atom_type_scat_Cromer_Mann_a2
_atom_type_scat_Cromer_Mann_b2
_atom_type_scat_Cromer_Mann_a3
_atom_type_scat_Cromer_Mann_b3
_atom_type_scat_Cromer_Mann_a4
_atom_type_scat_Cromer_Mann_b4
_atom_type_scat_Cromer_Mann_c
_atom_type_scat_source
'C   ' 0.0020 0.0020 2.3100 20.8439 1.0200 10.2075 1.5886 0.5687 0.8650 51.6512 0.2156 International_Tables_Vol_IV_Table_2.2B
'H   ' 0.0000 0.0000 0.4930 10.5109 0.3229 26.1257 0.1402 3.1424 0.0408 57.7997 0.0030 International_Tables_Vol_IV_Table_2.2B
'B   ' 0.0000 0.0010 2.0545 23.2185 1.3326 1.0210 1.0979 60.3498 0.7068 0.1403 -0.1932 International_Tables_Vol_IV_Table_2.2B
'F   ' 0.0140 0.0100 3.5392 10.2825 2.6412 4.2944 1.5170 0.2615 1.0243 26.1476 0.2776 International_Tables_Vol_IV_Table_2.2B
'O   ' 0.0080 0.0060 3.0485 13.2771 2.2868 5.7011 1.5463 0.3239 0.8670 32.9089 0.2508 International_Tables_Vol_IV_Table_2.2B
'P   ' 0.0900 0.0950 6.4345 1.9067 4.1791 27.1570 1.7800 0.5260 1.4908 68.1645 1.1149 International_Tables_Vol_IV_Table_2.2B
'W   ' -1.4210 6.8720 29.0818 1.7203 15.4300 9.2259 14.4327 0.3217 5.1198 57.0560 9.8875 International_Tables_Vol_IV_Table_2.2B

loop_
_geom_angle_atom_site_label_1
_geom_angle_atom_site_label_2
_geom_angle_atom_site_label_3
_geom_angle
_geom_angle_publ_flag
W2 W1 P1 55.25(9) no
W2 W1 P2 55.57(9) no
P1 W1 P2 110.5(1) no
W2 W1 C1 96.8(5) no
P1 W1 C1 92.3(5) no
P2 W1 C1 89.2(5) no
W2 W1 C11 133.7(4) no
P1 W1 C11 141.6(5) no
P2 W1 C11 93.6(5) no
C1 W1 C11 118.4(7) no
W2 W1 C12 158.4(6) no
P1 W1 C12 146.3(6) no
P2 W1 C12 103.2(6) no
C1 W1 C12 86.1(7) no
C11 W1 C12 33.5(6) no
W2 W1 C13 165.5(6) no
P1 W1 C13 110.8(6) no
P2 W1 C13 137.4(6) no
C1 W1 C13 78.9(6) no
C11 W1 C13 58.9(6) no
W2 W1 C14 139.0(4) no
P1 W1 C14 91.0(5) no
P2 W1 C14 152.0(5) no
C1 W1 C14 108.2(7) no
C11 W1 C14 59.1(7) no
W2 W1 C15 127.2(5) no
P1 W1 C15 107.3(7) no
P2 W1 C15 118.5(7) no
C1 W1 C15 135.6(7) no
C11 W1 C15 34.5(7) no
C12 W1 C13 35.9(7) no
C12 W1 C14 58.0(7) no
C13 W1 C14 34.8(6) no
C12 W1 C15 55.6(8) no
C13 W1 C15 57.0(7) no
C14 W1 C15 34.8(7) no
W1 W2 P1 55.37(9) no
W1 W2 P2 55.15(9) no
P1 W2 P2 110.1(1) no
W1 W2 C2 90.8(4) no
P1 W2 C2 86.2(5) no
P2 W2 C2 88.5(4) no
W1 W2 C21 140.4(5) no
P1 W2 C21 152.2(5) no
P2 W2 C21 92.0(5) no
C2 W2 C21 111.7(7) no
W1 W2 C22 162.6(4) no
P1 W2 C22 139.0(5) no
P2 W2 C22 108.6(5) no
C2 W2 C22 81.9(6) no
C21 W2 C22 34.4(6) no
W1 W2 C23 159.3(5) no
P1 W2 C23 104.1(5) no
P2 W2 C23 144.4(5) no
C2 W2 C23 84.4(6) no
C21 W2 C23 59.1(7) no
W1 W2 C24 137.3(5) no
P1 W2 C24 94.7(5) no
P2 W2 C24 144.2(5) no
C2 W2 C24 119.4(6) no
C21 W2 C24 58.3(7) no
W1 W2 C25 129.3(5) no
P1 W2 C25 117.4(6) no
P2 W2 C25 110.3(5) no
C2 W2 C25 139.8(6) no
C21 W2 C25 36.0(7) no
C22 W2 C23 35.9(6) no
C22 W2 C24 59.1(6) no
C23 W2 C24 36.7(7) no
C22 W2 C25 58.7(6) no
C23 W2 C25 59.4(7) no
C24 W2 C25 34.0(7) no
W1 P1 W2 69.4(1) no
W1 P1 C31 118.9(5) no
W2 P1 C31 121.6(5) no
W1 P1 C41 118.8(4) no
W2 P1 C41 121.2(5) no
C31 P1 C41 104.6(6) no
W1 P2 W2 69.3(1) no
W1 P2 C51 118.2(5) no
W2 P2 C51 120.9(5) no
W1 P2 C61 121.3(5) no
W2 P2 C61 120.4(5) no
C51 P2 C61 104.7(8) no
W1 C1 O1 178.8(15) no
W2 C2 O2 176.5(15) no
W1 C11 C12 73.1(11) no
W1 C11 C15 72.4(11) no
C12 C11 C15 105.3(17) no
W1 C11 H111 117.9(11) no
C12 C11 H111 125.5(21) no
C15 C11 H111 129.2(20) no
W1 C12 C11 73.3(10) no
W1 C12 C13 74.5(10) no
C11 C12 C13 111.9(18) no
W1 C12 H121 116.1(15) no
C11 C12 H121 123.7(22) no
C13 C12 H121 124.3(21) no
W1 C13 C12 69.6(10) no
W1 C13 C14 73.0(10) no
C12 C13 C14 105.0(17) no
W1 C13 H131 121.4(12) no
C12 C13 H131 125.8(22) no
C14 C13 H131 129.2(24) no
W1 C14 C13 72.2(10) no
W1 C14 C15 69.5(10) no
C13 C14 C15 104.6(18) no
W1 C14 H141 121.0(12) no
C13 C14 H141 126.0(21) no
C15 C14 H141 129.4(20) no
W1 C15 C11 73.0(11) no
W1 C15 C14 75.8(10) no
C11 C15 C14 113.2(17) no
W1 C15 H151 121.5(15) no
C11 C15 H151 119.9(23) no
C14 C15 H151 126.8(25) no
W2 C21 C22 72.2(10) no
W2 C21 C25 73.3(10) no
C22 C21 C25 108.5(17) no
W2 C21 H211 117.2(13) no
C22 C21 H211 124.6(21) no
C25 C21 H211 126.8(20) no
W2 C22 C21 73.4(10) no
W2 C22 C23 70.4(9) no
C21 C22 C23 109.0(17) no
W2 C22 H221 125.8(12) no
C21 C22 H221 125.5(20) no
C23 C22 H221 125.3(20) no
W2 C23 C22 73.7(10) no
W2 C23 C24 73.9(9) no
C22 C23 C24 106.3(16) no
W2 C23 H231 112.8(11) no
C22 C23 H231 125.9(20) no
C24 C23 H231 127.5(21) no
W2 C24 C23 69.4(9) no
W2 C24 C25 74.3(10) no
C23 C24 C25 109.0(18) no
W2 C24 H241 123.8(13) no
C23 C24 H241 126.0(21) no
C25 C24 H241 125.0(21) no
W2 C25 C21 70.7(10) no
W2 C25 C24 71.7(9) no
C21 C25 C24 107.1(17) no
W2 C25 H251 124.9(14) no
C21 C25 H251 121.2(21) no
C24 C25 H251 131.6(23) no
P1 C31 C32 119.7(12) no
P1 C31 C36 123.2(12) no
C32 C31 C36 117.1(14) no
C31 C32 C33 119.2(15) no
C31 C32 H321 121.1(17) no
C33 C32 H321 119.7(17) no
C32 C33 C34 122.4(16) no
C32 C33 H331 118.8(16) no
C34 C33 H331 118.5(16) no
C33 C34 C35 118.1(17) no
C33 C34 H341 121.8(19) no
C35 C34 H341 119.9(19) no
C34 C35 C36 119.9(18) no
C34 C35 H351 120.9(19) no
C36 C35 H351 119.2(19) no
C31 C36 C35 123.3(16) no
C31 C36 H361 118.9(16) no
C35 C36 H361 117.8(17) no
P1 C41 C42 122.0(11) no
P1 C41 C46 121.9(11) no
C42 C41 C46 116.1(13) no
C41 C42 C43 122.6(16) no
C41 C42 H421 117.1(14) no
C43 C42 H421 120.3(17) no
C42 C43 C44 120.1(17) no
C42 C43 H431 118.8(19) no
C44 C43 H431 121.0(18) no
C43 C44 C45 117.8(17) no
C43 C44 H441 119.7(23) no
C45 C44 H441 122.1(26) no
C44 C45 C46 123.0(19) no
C44 C45 H451 117.2(22) no
C46 C45 H451 119.8(24) no
C41 C46 C45 120.1(17) no
C41 C46 H461 120.5(15) no
C45 C46 H461 119.2(17) no
P2 C51 C52 120.7(14) no
P2 C51 C56 119.3(14) no
C52 C51 C56 119.9(16) no
C51 C52 C53 118.7(18) no
C51 C52 H521 119.9(16) no
C53 C52 H521 121.3(18) no
C52 C53 C54 122.0(19) no
C52 C53 H531 121.2(22) no
C54 C53 H531 116.8(22) no
C53 C54 C55 121.3(20) no
C53 C54 H541 122.3(27) no
C55 C54 H541 116.4(29) no
C54 C55 C56 119.0(21) no
C54 C55 H551 122.0(24) no
C56 C55 H551 119.1(25) no
C51 C56 C55 119.0(19) no
C51 C56 H561 121.8(18) no
C55 C56 H561 119.2(21) no
P2 C61 C62 121.4(11) no
P2 C61 C66 118.0(13) no
C62 C61 C66 120.5(15) no
C61 C62 C63 116.3(14) no
C61 C62 H621 122.5(15) no
C63 C62 H621 121.2(15) no
C62 C63 C64 125.5(17) no
C62 C63 H631 118.4(19) no
C64 C63 H631 116.0(20) no
C63 C64 C65 117.5(18) no
C63 C64 H641 122.3(20) no
C65 C64 H641 120.2(20) no
C64 C65 C66 122.1(19) no
C64 C65 H651 118.5(19) no
C66 C65 H651 119.4(23) no
C61 C66 C65 118.1(18) no
C61 C66 H661 120.3(16) no
C65 C66 H661 121.5(18) no
F1 B1 F2 111.4(35) no
F1 B1 F3 103.8(19) no
F2 B1 F3 116.2(27) no
F1 B1 F4 107.9(29) no
F2 B1 F4 107.7(19) no
F3 B1 F4 109.5(30) no

loop_
_geom_bond_atom_site_label_1
_geom_bond_atom_site_label_2
_geom_bond_distance
_geom_bond_publ_flag
W1 W2 2.7589(8) yes
W1 P1 2.425(4) yes
W1 P2 2.421(4) yes
W1 C1 2.02(2) yes
W1 C11 2.25(2) yes
W1 C12 2.25(2) yes
W1 C13 2.31(2) yes
W1 C14 2.32(2) yes
W1 C15 2.24(2) yes
W2 P1 2.422(4) yes
W2 P2 2.433(4) yes
W2 C2 2.01(2) yes
W2 C21 2.33(2) yes
W2 C22 2.32(2) yes
W2 C23 2.27(2) yes
W2 C24 2.33(2) yes
W2 C25 2.36(2) yes
P1 C31 1.81(1) yes
P1 C41 1.80(1) yes
P2 C51 1.85(2) yes
P2 C61 1.81(2) yes
O1 C1 1.09(2) yes
O2 C2 1.11(2) yes
C11 C12 1.30(2) yes
C11 C15 1.33(3) yes
C11 H111 1.00(2) no
C12 C13 1.41(3) yes
C12 H121 1.02(2) no
C13 C14 1.38(3) yes
C13 H131 1.02(2) no
C14 C15 1.36(3) yes
C14 H141 1.03(2) no
C15 H151 1.01(2) no
C21 C22 1.38(2) yes
C21 C25 1.45(3) yes
C21 H211 1.02(2) no
C22 C23 1.41(2) yes
C22 H221 0.99(2) no
C23 C24 1.45(3) yes
C23 H231 1.00(2) no
C24 C25 1.37(3) yes
C24 H241 0.98(2) no
C25 H251 0.99(2) no
C31 C32 1.39(2) yes
C31 C36 1.36(2) yes
C32 C33 1.41(2) yes
C32 H321 1.00(2) no
C33 C34 1.34(2) yes
C33 H331 1.00(2) no
C34 C35 1.38(3) yes
C34 H341 0.99(2) no
C35 C36 1.37(2) yes
C35 H351 0.99(2) no
C36 H361 0.99(2) no
C41 C42 1.41(2) yes
C41 C46 1.40(2) yes
C42 C43 1.35(2) yes
C42 H421 0.99(2) no
C43 C44 1.42(3) yes
C43 H431 1.01(2) no
C44 C45 1.33(3) yes
C44 H441 1.01(2) no
C45 C46 1.39(2) yes
C45 H451 0.99(2) no
C46 H461 0.99(2) no
C51 C52 1.40(2) yes
C51 C56 1.37(2) yes
C52 C53 1.38(2) yes
C52 H521 1.01(2) no
C53 C54 1.30(3) yes
C53 H531 1.01(2) no
C54 C55 1.39(3) yes
C54 H541 1.01(2) no
C55 C56 1.41(3) yes
C55 H551 1.03(2) no
C56 H561 0.97(2) no
C61 C62 1.40(2) yes
C61 C66 1.38(2) yes
C62 C63 1.40(2) yes
C62 H621 1.01(1) no
C63 C64 1.32(3) yes
C63 H631 1.00(2) no
C64 C65 1.35(3) yes
C64 H641 1.01(2) no
C65 C66 1.42(2) yes
C65 H651 0.99(2) no
C66 H661 0.99(2) no
B1 F1 1.24(3) yes
B1 F2 1.28(3) yes
B1 F3 1.35(3) yes
B1 F4 1.35(3) yes
